data_7706997
loop_
_publ_author_name
'Yang, Yan'
'Zhou, Zhen'
'Wei, Zu-Zhuang'
'Qin, Qi-Pin'
'Yang, Lin'
'Liang, Hong'

_publ_section_title
;
 High anticancer activity and apoptosis- and autophagy-inducing properties
 of novel lanthanide(III) complexes bearing
 8-hydroxyquinoline-<i>N</i>-oxide and 1,10-phenanthroline.
;
_journal_issue 17
_journal_name_full 'Dalton transactions (Cambridge, England : 2003)'
_journal_page_first 5828
_journal_page_last 5834
_journal_paper_doi 10.1039/d1dt00450f
_journal_volume 50
_journal_year 2021
_chemical_formula_moiety 'C21 H16 Cl2 Eu N3 O3'
_chemical_formula_sum 'C21 H16 Cl2 Eu N3 O3'
_chemical_formula_weight 581.23
_space_group_crystal_system monoclinic
_space_group_IT_number 14
_space_group_name_Hall '-P 2ybc'
_space_group_name_H-M_alt 'P 1 21/c 1'
_atom_sites_solution_hydrogens mixed
_atom_sites_solution_primary heavy
_audit_creation_date 2020-02-18
_audit_creation_method
;
Olex2 1.2
(compiled 2018.05.29 svn.r3508 for OlexSys, GUI svn.r5506)
;
_audit_update_record
;
2020-12-14 deposited with the CCDC.	2021-03-26 downloaded from the CCDC.
;
_cell_angle_alpha 90
_cell_angle_beta 92.827(3)
_cell_angle_gamma 90
_cell_formula_units_Z 4
_cell_length_a 9.9054(3)
_cell_length_b 11.1091(3)
_cell_length_c 18.3023(7)
_cell_measurement_reflns_used 4853
_cell_measurement_temperature 293(2)
_cell_measurement_theta_max 28.3920
_cell_measurement_theta_min 4.1880
_cell_volume 2011.54(11)
_computing_cell_refinement 'CrysAlisPro 1.171.39.46 (Rigaku OD, 2018)'
_computing_data_collection 'CrysAlisPro 1.171.39.46 (Rigaku OD, 2018)'
_computing_data_reduction 'CrysAlisPro 1.171.39.46 (Rigaku OD, 2018)'
_computing_molecular_graphics 'Olex2 (Dolomanov et al., 2009)'
_computing_publication_material 'Olex2 (Dolomanov et al., 2009)'
_computing_structure_refinement 'ShelXL (Sheldrick, 2015)'
_computing_structure_solution 'ShelXS (Sheldrick, 2008)'
_diffrn_ambient_temperature 293(2)
_diffrn_detector 'CCD plate'
_diffrn_detector_area_resol_mean 16.0233
_diffrn_detector_type Eos
_diffrn_measured_fraction_theta_full 0.998
_diffrn_measured_fraction_theta_max 0.886
_diffrn_measurement_details
;
List of Runs (angles in degrees, time in seconds):

  # Type    Start    End  Width  t~exp~   \w     \q     \k     \f   Frames
#--------------------------------------------------------------------------
  1  \w     21.00  60.00   1.00    3.00    --   18.63 -99.00 150.00   39
  2  \w    -84.00  10.00   1.00    3.00    --  -18.94 -77.00-120.00   94
  3  \w    -28.00  -2.00   1.00    3.00    --  -18.94 -57.00   0.00   26
  4  \w    -45.00  48.00   1.00    3.00    --  -18.94  77.00   0.00   93
  5  \w    -86.00  12.00   1.00    3.00    --  -18.94 -19.00  60.00   98
;
_diffrn_measurement_device 'four-circle diffractometer'
_diffrn_measurement_device_type 'SuperNova, Single source at offset/far, Eos'
_diffrn_measurement_method '\w scans'
_diffrn_orient_matrix_type 'CrysAlisPro convention (1999,Acta A55,543-557)'
_diffrn_orient_matrix_UB_11 -0.0696017000
_diffrn_orient_matrix_UB_12 -0.0004090000
_diffrn_orient_matrix_UB_13 -0.0110775000
_diffrn_orient_matrix_UB_21 -0.0005873000
_diffrn_orient_matrix_UB_22 0.0638588000
_diffrn_orient_matrix_UB_23 0.0001832000
_diffrn_orient_matrix_UB_31 0.0169851000
_diffrn_orient_matrix_UB_32 0.0003757000
_diffrn_orient_matrix_UB_33 -0.0372069000
_diffrn_radiation_monochromator mirror
_diffrn_radiation_probe x-ray
_diffrn_radiation_type MoK\a
_diffrn_radiation_wavelength 0.71073
_diffrn_reflns_av_R_equivalents 0.0376
_diffrn_reflns_av_unetI/netI 0.0475
_diffrn_reflns_Laue_measured_fraction_full 0.998
_diffrn_reflns_Laue_measured_fraction_max 0.886
_diffrn_reflns_limit_h_max 12
_diffrn_reflns_limit_h_min -13
_diffrn_reflns_limit_k_max 14
_diffrn_reflns_limit_k_min -14
_diffrn_reflns_limit_l_max 24
_diffrn_reflns_limit_l_min -24
_diffrn_reflns_number 14162
_diffrn_reflns_point_group_measured_fraction_full 0.998
_diffrn_reflns_point_group_measured_fraction_max 0.886
_diffrn_reflns_theta_full 25.242
_diffrn_reflns_theta_max 29.171
_diffrn_reflns_theta_min 3.481
_diffrn_source 'micro-focus sealed X-ray tube'
_diffrn_source_type 'SuperNova (Mo) X-ray Source'
_exptl_absorpt_coefficient_mu 3.413
_exptl_absorpt_correction_T_max 1.00000
_exptl_absorpt_correction_T_min 0.27625
_exptl_absorpt_correction_type multi-scan
_exptl_absorpt_process_details
;
CrysAlisPro 1.171.39.46 (Rigaku Oxford Diffraction, 2018)
Empirical absorption correction using spherical harmonics,
 implemented in SCALE3 ABSPACK scaling algorithm.
;
_exptl_crystal_colour YELLOW
_exptl_crystal_density_diffrn 1.919
_exptl_crystal_description BLOCK
_exptl_crystal_F_000 1136
_refine_diff_density_max 0.741
_refine_diff_density_min -1.210
_refine_diff_density_rms 0.122
_refine_ls_extinction_method none
_refine_ls_goodness_of_fit_ref 1.038
_refine_ls_hydrogen_treatment constr
_refine_ls_matrix_type full
_refine_ls_number_parameters 271
_refine_ls_number_reflns 4820
_refine_ls_number_restraints 0
_refine_ls_restrained_S_all 1.038
_refine_ls_R_factor_all 0.0458
_refine_ls_R_factor_gt 0.0320
_refine_ls_shift/su_max 0.002
_refine_ls_shift/su_mean 0.000
_refine_ls_structure_factor_coef Fsqd
_refine_ls_weighting_details 'w=1/[\s^2^(Fo^2^)+(0.0239P)^2^+0.5360P] where P=(Fo^2^+2Fc^2^)/3'
_refine_ls_weighting_scheme calc
_refine_ls_wR_factor_gt 0.0608
_refine_ls_wR_factor_ref 0.0680
_reflns_Friedel_coverage 0.000
_reflns_number_gt 3894
_reflns_number_total 4820
_reflns_threshold_expression 'I > 2\s(I)'
_cod_data_source_file d1dt00450f2.cif
_cod_data_source_block f1
_cod_depositor_comments 'Adding full bibliography for 7706997--7707003.cif.'
_cod_database_code 7706997
_shelxl_version_number 2014-3
_chemical_oxdiff_formula 'C1 H1 O1 N1'
_shelx_space_group_comment
;
The symmetry employed for this shelxl refinement is uniquely defined
by the following loop, which should always be used as a source of
symmetry information in preference to the above space-group names.
They are only intended as comments.
;
_reflns_odcompleteness_completeness 99.70
_reflns_odcompleteness_iscentric 1
_reflns_odcompleteness_theta 26.32
_olex2_refinement_description
;
1. Fixed Uiso
 At 1.2 times of:
  All C(H) groups
 At 1.5 times of:
  All O(H,H) groups
2.a Riding coordinates:
 O3(H3A,H3B)
2.b Aromatic/amide H refined with riding coordinates:
 C1(H1), C2(H2), C3(H3), C5(H5), C6(H6), C8(H8), C9(H9), C10(H10), C15(H15),
 C16(H16), C17(H17), C19(H19), C20(H20), C21(H21)
;
_olex2_submission_special_instructions 'No special instructions were received'
_oxdiff_exptl_absorpt_empirical_details
;
Empirical correction (ABSPACK) includes:
- Absorption correction using spherical harmonics
- Frame scaling
;
_oxdiff_exptl_absorpt_empirical_full_max 2.084
_oxdiff_exptl_absorpt_empirical_full_min 0.393

loop_
_space_group_symop_operation_xyz
'x, y, z'
'-x, y+1/2, -z+1/2'
'-x, -y, -z'
'x, -y-1/2, z-1/2'

loop_
_atom_site_label
_atom_site_type_symbol
_atom_site_fract_x
_atom_site_fract_y
_atom_site_fract_z
_atom_site_U_iso_or_equiv
_atom_site_adp_type
_atom_site_occupancy
_atom_site_site_symmetry_order
_atom_site_calc_flag
_atom_site_refinement_flags_posn
_atom_site_refinement_flags_adp
_atom_site_refinement_flags_occupancy
_atom_site_disorder_assembly
_atom_site_disorder_group
Eu1 Eu 0.77242(2) 0.65182(2) 0.41607(2) 0.02464(7) Uani 1 1 d . . . . .
Cl1 Cl 0.50569(10) 0.64434(9) 0.44170(6) 0.0420(3) Uani 1 1 d . . . . .
Cl2 Cl 1.01964(10) 0.58301(9) 0.37552(5) 0.0363(2) Uani 1 1 d . . . . .
O1 O 0.7798(3) 0.8487(2) 0.42937(14) 0.0359(7) Uani 1 1 d . . . . .
O2 O 0.8626(3) 0.6893(2) 0.52897(14) 0.0406(7) Uani 1 1 d . . . . .
O3 O 0.7622(2) 0.4651(2) 0.48883(13) 0.0343(6) Uani 1 1 d . . . . .
H3A H 0.8277 0.4643 0.5211 0.051 Uiso 1 1 d R . . . .
H3B H 0.6671 0.4455 0.5013 0.051 Uiso 1 1 d R . . . .
N1 N 0.9006(3) 0.7812(3) 0.57126(16) 0.0298(7) Uani 1 1 d . . . . .
N2 N 0.7096(3) 0.7374(3) 0.28613(16) 0.0294(7) Uani 1 1 d . . . . .
N3 N 0.7053(3) 0.4956(3) 0.31483(16) 0.0297(7) Uani 1 1 d . . . . .
C1 C 0.7133(4) 0.3778(3) 0.3260(2) 0.0365(9) Uani 1 1 d . . . . .
H1 H 0.7458 0.3507 0.3716 0.044 Uiso 1 1 calc R . . . .
C2 C 0.6755(4) 0.2924(4) 0.2730(2) 0.0417(10) Uani 1 1 d . . . . .
H2 H 0.6853 0.2107 0.2828 0.050 Uiso 1 1 calc R . . . .
C3 C 0.6245(4) 0.3303(4) 0.2071(2) 0.0443(11) Uani 1 1 d . . . . .
H3 H 0.5971 0.2743 0.1717 0.053 Uiso 1 1 calc R . . . .
C4 C 0.6127(4) 0.4533(4) 0.1921(2) 0.0357(9) Uani 1 1 d . . . . .
C5 C 0.5609(4) 0.4993(5) 0.1233(2) 0.0456(12) Uani 1 1 d . . . . .
H5 H 0.5257 0.4465 0.0879 0.055 Uiso 1 1 calc R . . . .
C6 C 0.5624(4) 0.6175(4) 0.1094(2) 0.0452(11) Uani 1 1 d . . . . .
H6 H 0.5283 0.6451 0.0642 0.054 Uiso 1 1 calc R . . . .
C7 C 0.6150(4) 0.7028(4) 0.1623(2) 0.0355(9) Uani 1 1 d . . . . .
C8 C 0.6236(4) 0.8251(4) 0.1484(2) 0.0460(11) Uani 1 1 d . . . . .
H8 H 0.5933 0.8556 0.1032 0.055 Uiso 1 1 calc R . . . .
C9 C 0.6765(4) 0.9009(4) 0.2011(2) 0.0438(11) Uani 1 1 d . . . . .
H9 H 0.6859 0.9827 0.1918 0.053 Uiso 1 1 calc R . . . .
C10 C 0.7158(4) 0.8530(3) 0.2688(2) 0.0390(10) Uani 1 1 d . . . . .
H10 H 0.7491 0.9059 0.3047 0.047 Uiso 1 1 calc R . . . .
C11 C 0.6598(4) 0.6609(3) 0.2323(2) 0.0309(9) Uani 1 1 d . . . . .
C12 C 0.6585(3) 0.5342(3) 0.2478(2) 0.0294(8) Uani 1 1 d . . . . .
C13 C 0.8715(3) 0.8991(3) 0.5502(2) 0.0278(8) Uani 1 1 d . . . . .
C14 C 0.8101(4) 0.9289(3) 0.4809(2) 0.0285(8) Uani 1 1 d . . . . .
C15 C 0.7816(4) 1.0496(3) 0.4664(2) 0.0401(10) Uani 1 1 d . . . . .
H15 H 0.7401 1.0712 0.4216 0.048 Uiso 1 1 calc R . . . .
C16 C 0.8144(5) 1.1391(3) 0.5182(3) 0.0476(12) Uani 1 1 d . . . . .
H16 H 0.7941 1.2190 0.5073 0.057 Uiso 1 1 calc R . . . .
C17 C 0.8754(4) 1.1112(4) 0.5842(3) 0.0455(12) Uani 1 1 d . . . . .
H17 H 0.8966 1.1721 0.6176 0.055 Uiso 1 1 calc R . . . .
C18 C 0.9068(4) 0.9914(3) 0.6024(2) 0.0341(9) Uani 1 1 d . . . . .
C19 C 0.9673(4) 0.9597(4) 0.6704(2) 0.0455(11) Uani 1 1 d . . . . .
H19 H 0.9879 1.0194 0.7048 0.055 Uiso 1 1 calc R . . . .
C20 C 0.9964(4) 0.8427(4) 0.6868(2) 0.0440(11) Uani 1 1 d . . . . .
H20 H 1.0391 0.8226 0.7315 0.053 Uiso 1 1 calc R . . . .
C21 C 0.9615(4) 0.7534(4) 0.6357(2) 0.0373(9) Uani 1 1 d . . . . .
H21 H 0.9810 0.6734 0.6468 0.045 Uiso 1 1 calc R . . . .

loop_
_atom_site_aniso_label
_atom_site_aniso_U_11
_atom_site_aniso_U_22
_atom_site_aniso_U_33
_atom_site_aniso_U_23
_atom_site_aniso_U_13
_atom_site_aniso_U_12
Eu1 0.02689(10) 0.02141(10) 0.02521(12) -0.00095(7) -0.00296(8) -0.00128(8)
Cl1 0.0302(5) 0.0502(6) 0.0458(6) 0.0176(5) 0.0031(5) 0.0025(5)
Cl2 0.0321(5) 0.0371(5) 0.0394(6) 0.0002(4) -0.0017(4) 0.0041(4)
O1 0.0490(18) 0.0226(14) 0.0351(16) -0.0008(11) -0.0082(14) 0.0001(12)
O2 0.063(2) 0.0232(13) 0.0335(16) -0.0047(12) -0.0149(14) 0.0014(14)
O3 0.0328(14) 0.0309(14) 0.0379(15) 0.0056(12) -0.0101(12) -0.0058(12)
N1 0.0263(16) 0.0353(18) 0.0275(18) -0.0060(14) -0.0005(14) -0.0008(14)
N2 0.0257(16) 0.0341(18) 0.0283(17) -0.0001(14) 0.0012(13) 0.0026(14)
N3 0.0285(17) 0.0313(17) 0.0290(18) -0.0054(13) -0.0011(14) -0.0011(14)
C1 0.037(2) 0.033(2) 0.039(2) -0.0023(18) -0.0029(19) -0.0024(18)
C2 0.045(3) 0.034(2) 0.046(3) -0.012(2) 0.007(2) -0.006(2)
C3 0.034(2) 0.053(3) 0.046(3) -0.024(2) 0.009(2) -0.015(2)
C4 0.0231(19) 0.051(3) 0.033(2) -0.011(2) 0.0039(17) -0.0050(19)
C5 0.032(2) 0.077(3) 0.027(2) -0.015(2) -0.0026(19) -0.010(2)
C6 0.031(2) 0.079(3) 0.026(2) -0.004(2) -0.0060(18) 0.000(2)
C7 0.0242(19) 0.058(3) 0.025(2) 0.0040(19) 0.0028(16) 0.0029(19)
C8 0.039(2) 0.071(3) 0.028(2) 0.016(2) 0.006(2) 0.011(2)
C9 0.050(3) 0.042(2) 0.040(3) 0.017(2) 0.004(2) 0.002(2)
C10 0.045(3) 0.028(2) 0.045(3) 0.0045(18) 0.012(2) 0.0012(19)
C11 0.0228(18) 0.046(2) 0.024(2) -0.0017(17) 0.0051(16) 0.0017(17)
C12 0.0199(17) 0.039(2) 0.029(2) -0.0059(17) 0.0034(16) -0.0025(16)
C13 0.0221(18) 0.0251(18) 0.037(2) -0.0084(16) 0.0061(16) -0.0047(15)
C14 0.0249(18) 0.0220(18) 0.039(2) -0.0018(16) 0.0081(17) -0.0007(15)
C15 0.039(2) 0.028(2) 0.055(3) -0.0014(19) 0.014(2) -0.0025(19)
C16 0.049(3) 0.024(2) 0.072(4) -0.004(2) 0.024(3) -0.0035(19)
C17 0.040(2) 0.029(2) 0.068(3) -0.021(2) 0.019(2) -0.0111(19)
C18 0.0255(19) 0.031(2) 0.046(3) -0.0145(18) 0.0107(19) -0.0076(16)
C19 0.034(2) 0.061(3) 0.042(3) -0.029(2) 0.009(2) -0.013(2)
C20 0.031(2) 0.070(3) 0.030(2) -0.012(2) -0.0052(19) 0.002(2)
C21 0.036(2) 0.044(2) 0.032(2) -0.0040(19) -0.0010(18) 0.0020(19)

loop_
_atom_type_symbol
_atom_type_description
_atom_type_scat_dispersion_real
_atom_type_scat_dispersion_imag
_atom_type_scat_source
C C 0.0033 0.0016 'International Tables Vol C Tables 4.2.6.8 and 6.1.1.4'
H H 0.0000 0.0000 'International Tables Vol C Tables 4.2.6.8 and 6.1.1.4'
Cl Cl 0.1484 0.1585 'International Tables Vol C Tables 4.2.6.8 and 6.1.1.4'
Eu Eu -0.1578 3.6682 'International Tables Vol C Tables 4.2.6.8 and 6.1.1.4'
N N 0.0061 0.0033 'International Tables Vol C Tables 4.2.6.8 and 6.1.1.4'
O O 0.0106 0.0060 'International Tables Vol C Tables 4.2.6.8 and 6.1.1.4'

loop_
_geom_angle_atom_site_label_1
_geom_angle_atom_site_label_2
_geom_angle_atom_site_label_3
_geom_angle
_geom_angle_site_symmetry_1
_geom_angle_site_symmetry_3
_geom_angle_publ_flag
Cl2 Eu1 Cl1 160.67(3) . . ?
O1 Eu1 Cl1 92.22(7) . . ?
O1 Eu1 Cl2 106.60(7) . . ?
O1 Eu1 O2 72.83(9) . . ?
O1 Eu1 O3 140.98(9) . . ?
O1 Eu1 N2 75.16(9) . . ?
O1 Eu1 N3 138.37(10) . . ?
O2 Eu1 Cl1 101.14(8) . . ?
O2 Eu1 Cl2 88.89(8) . . ?
O2 Eu1 O3 71.66(8) . . ?
O2 Eu1 N2 146.76(9) . . ?
O2 Eu1 N3 148.66(9) . . ?
O3 Eu1 Cl1 79.31(6) . . ?
O3 Eu1 Cl2 88.42(6) . . ?
O3 Eu1 N2 141.57(9) . . ?
O3 Eu1 N3 78.92(9) . . ?
N2 Eu1 Cl1 88.75(7) . . ?
N2 Eu1 Cl2 91.79(6) . . ?
N3 Eu1 Cl1 83.42(7) . . ?
N3 Eu1 Cl2 79.58(7) . . ?
N3 Eu1 N2 63.40(9) . . ?
C14 O1 Eu1 138.9(2) . . ?
N1 O2 Eu1 140.2(2) . . ?
O2 N1 C13 121.0(3) . . ?
O2 N1 C21 116.2(3) . . ?
C21 N1 C13 122.7(3) . . ?
C10 N2 Eu1 124.1(3) . . ?
C10 N2 C11 116.6(3) . . ?
C11 N2 Eu1 119.3(2) . . ?
C1 N3 Eu1 122.5(3) . . ?
C1 N3 C12 117.7(3) . . ?
C12 N3 Eu1 119.8(2) . . ?
N3 C1 C2 123.5(4) . . ?
C3 C2 C1 119.0(4) . . ?
C2 C3 C4 120.3(4) . . ?
C3 C4 C5 123.1(4) . . ?
C3 C4 C12 117.2(4) . . ?
C12 C4 C5 119.7(4) . . ?
C6 C5 C4 120.8(4) . . ?
C5 C6 C7 121.8(4) . . ?
C8 C7 C6 123.2(4) . . ?
C8 C7 C11 118.0(4) . . ?
C11 C7 C6 118.8(4) . . ?
C9 C8 C7 120.0(4) . . ?
C8 C9 C10 118.4(4) . . ?
N2 C10 C9 124.9(4) . . ?
N2 C11 C7 122.1(4) . . ?
N2 C11 C12 118.2(3) . . ?
C7 C11 C12 119.7(4) . . ?
N3 C12 C4 122.2(4) . . ?
N3 C12 C11 118.7(3) . . ?
C4 C12 C11 119.0(4) . . ?
N1 C13 C14 122.7(3) . . ?
N1 C13 C18 116.7(3) . . ?
C14 C13 C18 120.6(3) . . ?
O1 C14 C13 123.6(3) . . ?
O1 C14 C15 118.4(4) . . ?
C15 C14 C13 117.9(3) . . ?
C14 C15 C16 121.1(4) . . ?
C17 C16 C15 121.2(4) . . ?
C16 C17 C18 120.8(4) . . ?
C17 C18 C13 118.4(4) . . ?
C19 C18 C13 119.5(4) . . ?
C19 C18 C17 122.0(4) . . ?
C20 C19 C18 120.9(4) . . ?
C19 C20 C21 119.2(4) . . ?
N1 C21 C20 121.0(4) . . ?

loop_
_geom_bond_atom_site_label_1
_geom_bond_atom_site_label_2
_geom_bond_distance
_geom_bond_site_symmetry_2
_geom_bond_publ_flag
Eu1 Cl1 2.7073(10) . ?
Eu1 Cl2 2.7039(9) . ?
Eu1 O1 2.202(2) . ?
Eu1 O2 2.249(3) . ?
Eu1 O3 2.470(2) . ?
Eu1 N2 2.608(3) . ?
Eu1 N3 2.601(3) . ?
O1 C14 1.321(4) . ?
O2 N1 1.324(4) . ?
N1 C13 1.392(5) . ?
N1 C21 1.335(5) . ?
N2 C10 1.325(4) . ?
N2 C11 1.373(5) . ?
N3 C1 1.326(5) . ?
N3 C12 1.359(5) . ?
C1 C2 1.395(5) . ?
C2 C3 1.351(6) . ?
C3 C4 1.397(6) . ?
C4 C5 1.430(6) . ?
C4 C12 1.417(5) . ?
C5 C6 1.337(6) . ?
C6 C7 1.434(6) . ?
C7 C8 1.386(6) . ?
C7 C11 1.415(5) . ?
C8 C9 1.365(6) . ?
C9 C10 1.386(5) . ?
C11 C12 1.436(5) . ?
C13 C14 1.419(5) . ?
C13 C18 1.433(5) . ?
C14 C15 1.394(5) . ?
C15 C16 1.401(6) . ?
C16 C17 1.359(6) . ?
C17 C18 1.402(5) . ?
C18 C19 1.399(6) . ?
C19 C20 1.362(6) . ?
C20 C21 1.395(5) . ?
